data_7015237
loop_
_publ_author_name
'Babashkina, Maria G.'
'Safin, Damir A.'
'Bolte, Michael'
'Srebro, Monika'
'Mitoraj, Mariusz'
'Uthe, Andr\'e'
'Klein, Axel'
'K\"ockerling, Martin'

_publ_section_title
;
 Intramolecular hydrogen bonding controls 1,3-N,S- vs.
 1,5-S,S'-coordination in Ni(II) complexes of N-thiophosphorylated
 thioureas RNHC(S)NHP(S)(OiPr)2.
;
_journal_issue 13
_journal_name_full 'Dalton transactions (Cambridge, England : 2003)'
_journal_page_first 3142
_journal_page_last 3153
_journal_paper_doi 10.1039/c0dt01382j
_journal_volume 40
_journal_year 2011
_chemical_formula_moiety 'C32 H52 N4 Ni O4 P2 S4'
_chemical_formula_sum 'C32 H52 N4 Ni O4 P2 S4'
_chemical_formula_weight 805.67
_chemical_name_systematic
;
?
;
_space_group_IT_number 2
_symmetry_cell_setting triclinic
_symmetry_space_group_name_Hall '-P 1'
_symmetry_space_group_name_H-M 'P -1'
_atom_sites_solution_hydrogens geom
_atom_sites_solution_primary direct
_atom_sites_solution_secondary difmap
_audit_creation_method SHELXL-97
_cell_angle_alpha 97.788(5)
_cell_angle_beta 102.023(5)
_cell_angle_gamma 111.808(4)
_cell_formula_units_Z 1
_cell_length_a 9.2223(5)
_cell_length_b 10.4480(6)
_cell_length_c 11.6919(7)
_cell_measurement_reflns_used 14716
_cell_measurement_temperature 173(2)
_cell_measurement_theta_max 26.7
_cell_measurement_theta_min 3.5
_cell_volume 994.49(11)
_computing_cell_refinement 'X-Area (Stoe & Cie, 2001)'
_computing_data_collection 'X-Area (Stoe & Cie, 2001)'
_computing_data_reduction 'X-Area (Stoe & Cie, 2001)'
_computing_molecular_graphics 'XP in SHELXTL-Plus (Sheldrick, 1991)'
_computing_publication_material SHELXL97
_computing_structure_refinement 'SHELXL97 (Sheldrick, 2008) '
_computing_structure_solution 'SHELXS97 (Sheldrick, 2008) '
_diffrn_ambient_temperature 173(2)
_diffrn_measured_fraction_theta_full 0.997
_diffrn_measured_fraction_theta_max 0.994
_diffrn_measurement_device_type 'STOE IPDS II two-circle-diffractometer'
_diffrn_measurement_method \w
_diffrn_radiation_monochromator graphite
_diffrn_radiation_source 'fine-focus sealed tube'
_diffrn_radiation_type MoK\a
_diffrn_radiation_wavelength 0.71073
_diffrn_reflns_av_R_equivalents 0.0537
_diffrn_reflns_av_sigmaI/netI 0.0343
_diffrn_reflns_limit_h_max 11
_diffrn_reflns_limit_h_min -11
_diffrn_reflns_limit_k_max 13
_diffrn_reflns_limit_k_min -13
_diffrn_reflns_limit_l_max 14
_diffrn_reflns_limit_l_min -14
_diffrn_reflns_number 15144
_diffrn_reflns_theta_full 25.00
_diffrn_reflns_theta_max 26.35
_diffrn_reflns_theta_min 3.47
_diffrn_standards_number 0
_exptl_absorpt_coefficient_mu 0.817
_exptl_absorpt_correction_T_max 0.8407
_exptl_absorpt_correction_T_min 0.8035
_exptl_absorpt_correction_type multi-scan
_exptl_absorpt_process_details 'MULABS (Spek, 2003; Blessing, 1995)'
_exptl_crystal_colour violet
_exptl_crystal_density_diffrn 1.345
_exptl_crystal_density_method 'not measured'
_exptl_crystal_description block
_exptl_crystal_F_000 426
_exptl_crystal_size_max 0.28
_exptl_crystal_size_mid 0.24
_exptl_crystal_size_min 0.22
_refine_diff_density_max 0.571
_refine_diff_density_min -0.420
_refine_diff_density_rms 0.061
_refine_ls_extinction_method none
_refine_ls_goodness_of_fit_ref 1.066
_refine_ls_hydrogen_treatment mixed
_refine_ls_matrix_type full
_refine_ls_number_parameters 221
_refine_ls_number_reflns 4039
_refine_ls_number_restraints 1
_refine_ls_restrained_S_all 1.066
_refine_ls_R_factor_all 0.0399
_refine_ls_R_factor_gt 0.0356
_refine_ls_shift/su_max 0.001
_refine_ls_shift/su_mean 0.000
_refine_ls_structure_factor_coef Fsqd
_refine_ls_weighting_details 'calc w=1/[\s^2^(Fo^2^)+(0.0434P)^2^+0.5370P] where P=(Fo^2^+2Fc^2^)/3'
_refine_ls_weighting_scheme calc
_refine_ls_wR_factor_gt 0.0864
_refine_ls_wR_factor_ref 0.0888
_reflns_number_gt 3691
_reflns_number_total 4039
_reflns_threshold_expression I>2\s(I)
_cod_data_source_file c0dt01382j.txt
_cod_data_source_block safin39
_cod_depositor_comments
;
The following automatic conversions were performed:
'_symmetry_cell_setting' value 'Triclinic' changed to 'triclinic'
according to '/home/saulius/struct/CIF-dictionaries/cif_core.dic'
dictionary named 'cif_core.dic' version 2.4.1 from 2010-06-29.

Automatic conversion script
Id: cif_fix_enum 1555 2011-01-17 13:19:09Z saulius 
;
_cod_original_cell_volume 994.49(10)
_cod_database_code 7015237

loop_
_symmetry_equiv_pos_as_xyz
'x, y, z'
'-x, -y, -z'

loop_
_atom_site_label
_atom_site_type_symbol
_atom_site_fract_x
_atom_site_fract_y
_atom_site_fract_z
_atom_site_U_iso_or_equiv
_atom_site_adp_type
_atom_site_occupancy
_atom_site_symmetry_multiplicity
_atom_site_calc_flag
_atom_site_refinement_flags
_atom_site_disorder_assembly
_atom_site_disorder_group
Ni1 Ni 0.5000 0.5000 0.0000 0.01947(10) Uani 1 2 d S . .
P1 P 0.73834(6) 0.41353(5) 0.19399(4) 0.02342(12) Uani 1 1 d . . .
S1 S 0.82684(8) 0.44938(6) 0.36709(5) 0.03883(15) Uani 1 1 d . . .
S2 S 0.53570(6) 0.69819(5) 0.12163(5) 0.02818(13) Uani 1 1 d . . .
N1 N 0.6504(2) 0.51633(17) 0.14741(14) 0.0231(3) Uani 1 1 d . . .
N2 N 0.7688(2) 0.71692(18) 0.31376(15) 0.0265(4) Uani 1 1 d D . .
H2 H 0.822(3) 0.674(3) 0.352(2) 0.046(8) Uiso 1 1 d D . .
O1 O 0.61080(17) 0.25601(14) 0.13371(13) 0.0254(3) Uani 1 1 d . A .
O2 O 0.86497(18) 0.42986(15) 0.11937(14) 0.0302(3) Uani 1 1 d . . .
C1 C 0.6661(2) 0.6425(2) 0.20652(17) 0.0226(4) Uani 1 1 d . . .
C2 C 0.4947(3) 0.1716(2) 0.1915(2) 0.0346(5) Uani 1 1 d . . .
H2A H 0.5496 0.2126 0.2795 0.042 Uiso 0.473(13) 1 calc PR A 1
H2B H 0.5199 0.2160 0.2786 0.042 Uiso 0.527(13) 1 calc PR A 2
C3 C 0.3558(8) 0.1981(8) 0.1723(8) 0.049(2) Uiso 0.473(13) 1 d P A 1
H3A H 0.3870 0.3005 0.1839 0.073 Uiso 0.473(13) 1 calc PR A 1
H3B H 0.2957 0.1627 0.2295 0.073 Uiso 0.473(13) 1 calc PR A 1
H3C H 0.2867 0.1500 0.0900 0.073 Uiso 0.473(13) 1 calc PR A 1
C3' C 0.3164(7) 0.1503(6) 0.1138(6) 0.0438(17) Uiso 0.527(13) 1 d P A 2
H3'1 H 0.3086 0.2420 0.1232 0.066 Uiso 0.527(13) 1 calc PR A 2
H3'2 H 0.2325 0.0845 0.1426 0.066 Uiso 0.527(13) 1 calc PR A 2
H3'3 H 0.3002 0.1116 0.0287 0.066 Uiso 0.527(13) 1 calc PR A 2
C4 C 0.4931(3) 0.0273(3) 0.1713(3) 0.0465(6) Uani 1 1 d . A .
H4A H 0.6020 0.0337 0.2080 0.070 Uiso 1 1 calc R . .
H4B H 0.4610 -0.0138 0.0847 0.070 Uiso 1 1 calc R . .
H4C H 0.4151 -0.0329 0.2079 0.070 Uiso 1 1 calc R . .
C5 C 0.9621(3) 0.3447(2) 0.1300(2) 0.0374(5) Uani 1 1 d . . .
H5 H 0.9160 0.2695 0.1730 0.045 Uiso 1 1 calc R . .
C6 C 1.1337(4) 0.4425(4) 0.2018(4) 0.0826(13) Uani 1 1 d . . .
H6A H 1.1343 0.4832 0.2825 0.124 Uiso 1 1 calc R . .
H6B H 1.1771 0.5189 0.1616 0.124 Uiso 1 1 calc R . .
H6C H 1.2016 0.3891 0.2080 0.124 Uiso 1 1 calc R . .
C7 C 0.9488(4) 0.2765(3) 0.0044(3) 0.0508(7) Uani 1 1 d . . .
H7A H 0.8349 0.2133 -0.0370 0.076 Uiso 1 1 calc R . .
H7B H 1.0150 0.2216 0.0076 0.076 Uiso 1 1 calc R . .
H7C H 0.9878 0.3501 -0.0394 0.076 Uiso 1 1 calc R . .
C11 C 0.7630(2) 0.8408(2) 0.37932(17) 0.0253(4) Uani 1 1 d . . .
C12 C 0.8489(2) 0.9746(2) 0.36139(18) 0.0276(4) Uani 1 1 d . . .
C13 C 0.8470(3) 1.0916(2) 0.43257(19) 0.0290(4) Uani 1 1 d . . .
H13 H 0.9056 1.1835 0.4220 0.035 Uiso 1 1 calc R . .
C14 C 0.7623(3) 1.0784(2) 0.51843(19) 0.0321(5) Uani 1 1 d . . .
C15 C 0.6743(3) 0.9428(2) 0.5313(2) 0.0353(5) Uani 1 1 d . . .
H15 H 0.6130 0.9323 0.5881 0.042 Uiso 1 1 calc R . .
C16 C 0.6738(3) 0.8229(2) 0.46353(19) 0.0314(4) Uani 1 1 d . . .
C17 C 0.9402(3) 0.9928(3) 0.2675(2) 0.0387(5) Uani 1 1 d . . .
H17A H 0.8632 0.9675 0.1878 0.058 Uiso 1 1 calc R . .
H17B H 0.9982 0.9309 0.2692 0.058 Uiso 1 1 calc R . .
H17C H 1.0186 1.0917 0.2844 0.058 Uiso 1 1 calc R . .
C18 C 0.7680(3) 1.2073(2) 0.5985(2) 0.0424(6) Uani 1 1 d . . .
H18A H 0.8588 1.2389 0.6716 0.064 Uiso 1 1 calc R . .
H18B H 0.6656 1.1831 0.6204 0.064 Uiso 1 1 calc R . .
H18C H 0.7831 1.2835 0.5556 0.064 Uiso 1 1 calc R . .
C19 C 0.5804(4) 0.6764(2) 0.4798(3) 0.0458(6) Uani 1 1 d . . .
H19A H 0.5174 0.6828 0.5366 0.069 Uiso 1 1 calc R . .
H19B H 0.6570 0.6364 0.5113 0.069 Uiso 1 1 calc R . .
H19C H 0.5064 0.6151 0.4021 0.069 Uiso 1 1 calc R . .

loop_
_atom_site_aniso_label
_atom_site_aniso_U_11
_atom_site_aniso_U_22
_atom_site_aniso_U_33
_atom_site_aniso_U_23
_atom_site_aniso_U_13
_atom_site_aniso_U_12
Ni1 0.02444(18) 0.01566(17) 0.02078(18) 0.00416(12) 0.00477(13) 0.01182(13)
P1 0.0296(3) 0.0205(2) 0.0259(2) 0.00890(19) 0.00743(19) 0.0155(2)
S1 0.0582(4) 0.0333(3) 0.0282(3) 0.0101(2) 0.0008(2) 0.0273(3)
S2 0.0350(3) 0.0215(2) 0.0282(3) -0.00020(19) -0.0006(2) 0.0189(2)
N1 0.0303(8) 0.0197(8) 0.0232(8) 0.0045(6) 0.0054(6) 0.0157(7)
N2 0.0319(9) 0.0232(8) 0.0253(8) 0.0041(7) 0.0022(7) 0.0159(7)
O1 0.0333(7) 0.0190(6) 0.0302(7) 0.0095(5) 0.0152(6) 0.0129(6)
O2 0.0304(7) 0.0268(7) 0.0437(9) 0.0142(6) 0.0154(6) 0.0184(6)
C1 0.0260(9) 0.0187(9) 0.0246(9) 0.0054(7) 0.0067(7) 0.0109(7)
C2 0.0475(13) 0.0261(10) 0.0392(12) 0.0141(9) 0.0268(10) 0.0149(9)
C4 0.0543(15) 0.0258(12) 0.0570(16) 0.0146(11) 0.0184(12) 0.0107(11)
C5 0.0318(11) 0.0299(11) 0.0568(15) 0.0083(10) 0.0109(10) 0.0209(9)
C6 0.0390(15) 0.067(2) 0.121(3) -0.030(2) -0.0112(17) 0.0348(15)
C7 0.0499(15) 0.0387(14) 0.0677(18) 0.0015(12) 0.0231(13) 0.0228(12)
C11 0.0301(10) 0.0202(9) 0.0225(9) 0.0010(7) 0.0011(7) 0.0119(8)
C12 0.0271(9) 0.0248(10) 0.0277(10) 0.0067(8) 0.0012(8) 0.0104(8)
C13 0.0314(10) 0.0187(9) 0.0316(10) 0.0054(8) 0.0025(8) 0.0080(8)
C14 0.0399(11) 0.0222(10) 0.0288(10) 0.0015(8) 0.0026(9) 0.0124(9)
C15 0.0490(13) 0.0267(11) 0.0307(11) 0.0049(9) 0.0154(10) 0.0145(10)
C16 0.0412(12) 0.0208(10) 0.0282(10) 0.0037(8) 0.0082(9) 0.0100(9)
C17 0.0398(12) 0.0350(12) 0.0464(13) 0.0152(10) 0.0178(10) 0.0158(10)
C18 0.0599(15) 0.0235(11) 0.0400(13) -0.0001(9) 0.0118(11) 0.0168(11)
C19 0.0638(16) 0.0241(11) 0.0529(15) 0.0109(10) 0.0301(13) 0.0138(11)

loop_
_atom_type_symbol
_atom_type_description
_atom_type_scat_dispersion_real
_atom_type_scat_dispersion_imag
_atom_type_scat_source
C C 0.0033 0.0016 'International Tables Vol C Tables 4.2.6.8 and 6.1.1.4'
H H 0.0000 0.0000 'International Tables Vol C Tables 4.2.6.8 and 6.1.1.4'
N N 0.0061 0.0033 'International Tables Vol C Tables 4.2.6.8 and 6.1.1.4'
Ni Ni 0.3393 1.1124 'International Tables Vol C Tables 4.2.6.8 and 6.1.1.4'
O O 0.0106 0.0060 'International Tables Vol C Tables 4.2.6.8 and 6.1.1.4'
P P 0.1023 0.0942 'International Tables Vol C Tables 4.2.6.8 and 6.1.1.4'
S S 0.1246 0.1234 'International Tables Vol C Tables 4.2.6.8 and 6.1.1.4'

loop_
_geom_angle_atom_site_label_1
_geom_angle_atom_site_label_2
_geom_angle_atom_site_label_3
_geom_angle
_geom_angle_site_symmetry_1
_geom_angle_site_symmetry_3
_geom_angle_publ_flag
N1 Ni1 N1 179.999(2) . 2_665 ?
N1 Ni1 S2 105.39(5) . 2_665 ?
N1 Ni1 S2 74.61(5) 2_665 2_665 ?
N1 Ni1 S2 74.61(5) . . ?
N1 Ni1 S2 105.39(5) 2_665 . ?
S2 Ni1 S2 180.0 2_665 . ?
N1 Ni1 C1 147.64(6) . 2_665 ?
N1 Ni1 C1 32.36(6) 2_665 2_665 ?
S2 Ni1 C1 42.34(4) 2_665 2_665 ?
S2 Ni1 C1 137.66(4) . 2_665 ?
N1 Ni1 C1 32.36(6) . . ?
N1 Ni1 C1 147.64(6) 2_665 . ?
S2 Ni1 C1 137.66(4) 2_665 . ?
S2 Ni1 C1 42.34(4) . . ?
C1 Ni1 C1 180.0 2_665 . ?
O2 P1 O1 100.96(8) . . ?
O2 P1 N1 102.88(8) . . ?
O1 P1 N1 106.21(8) . . ?
O2 P1 S1 115.36(7) . . ?
O1 P1 S1 113.77(6) . . ?
N1 P1 S1 115.97(6) . . ?
C1 S2 Ni1 77.22(7) . . ?
C1 N1 P1 128.80(14) . . ?
C1 N1 Ni1 97.88(12) . . ?
P1 N1 Ni1 133.32(10) . . ?
C1 N2 C11 122.97(16) . . ?
C1 N2 H2 116(2) . . ?
C11 N2 H2 119(2) . . ?
C2 O1 P1 123.35(13) . . ?
C5 O2 P1 119.38(14) . . ?
N2 C1 N1 126.10(17) . . ?
N2 C1 S2 123.85(15) . . ?
N1 C1 S2 110.03(14) . . ?
N2 C1 Ni1 173.66(15) . . ?
N1 C1 Ni1 49.76(9) . . ?
S2 C1 Ni1 60.44(6) . . ?
C3 C2 O1 111.4(3) . . ?
C3 C2 C4 124.2(4) . . ?
O1 C2 C4 107.14(18) . . ?
O1 C2 C3' 106.0(2) . . ?
C4 C2 C3' 105.0(3) . . ?
C3 C2 H2A 104.0 . . ?
O1 C2 H2A 104.0 . . ?
C4 C2 H2A 104.0 . . ?
C3' C2 H2A 129.2 . . ?
O1 C2 H2B 112.7 . . ?
C4 C2 H2B 112.7 . . ?
C3' C2 H2B 112.7 . . ?
C2 C3 H3A 109.5 . . ?
C2 C3 H3B 109.5 . . ?
H3A C3 H3B 109.5 . . ?
C2 C3 H3C 109.5 . . ?
H3A C3 H3C 109.5 . . ?
H3B C3 H3C 109.5 . . ?
C2 C3' H3'1 109.5 . . ?
C2 C3' H3'2 109.5 . . ?
H3'1 C3' H3'2 109.5 . . ?
C2 C3' H3'3 109.5 . . ?
H3'1 C3' H3'3 109.5 . . ?
H3'2 C3' H3'3 109.5 . . ?
C2 C4 H4A 109.5 . . ?
C2 C4 H4B 109.5 . . ?
H4A C4 H4B 109.5 . . ?
C2 C4 H4C 109.5 . . ?
H4A C4 H4C 109.5 . . ?
H4B C4 H4C 109.5 . . ?
O2 C5 C7 107.0(2) . . ?
O2 C5 C6 107.8(2) . . ?
C7 C5 C6 113.5(3) . . ?
O2 C5 H5 109.5 . . ?
C7 C5 H5 109.5 . . ?
C6 C5 H5 109.5 . . ?
C5 C6 H6A 109.5 . . ?
C5 C6 H6B 109.5 . . ?
H6A C6 H6B 109.5 . . ?
C5 C6 H6C 109.5 . . ?
H6A C6 H6C 109.5 . . ?
H6B C6 H6C 109.5 . . ?
C5 C7 H7A 109.5 . . ?
C5 C7 H7B 109.5 . . ?
H7A C7 H7B 109.5 . . ?
C5 C7 H7C 109.5 . . ?
H7A C7 H7C 109.5 . . ?
H7B C7 H7C 109.5 . . ?
C12 C11 C16 121.74(19) . . ?
C12 C11 N2 120.42(19) . . ?
C16 C11 N2 117.80(18) . . ?
C13 C12 C11 117.92(19) . . ?
C13 C12 C17 120.59(19) . . ?
C11 C12 C17 121.49(19) . . ?
C14 C13 C12 122.01(19) . . ?
C14 C13 H13 119.0 . . ?
C12 C13 H13 119.0 . . ?
C13 C14 C15 118.4(2) . . ?
C13 C14 C18 121.1(2) . . ?
C15 C14 C18 120.5(2) . . ?
C16 C15 C14 121.8(2) . . ?
C16 C15 H15 119.1 . . ?
C14 C15 H15 119.1 . . ?
C15 C16 C11 118.1(2) . . ?
C15 C16 C19 121.4(2) . . ?
C11 C16 C19 120.50(19) . . ?
C12 C17 H17A 109.5 . . ?
C12 C17 H17B 109.5 . . ?
H17A C17 H17B 109.5 . . ?
C12 C17 H17C 109.5 . . ?
H17A C17 H17C 109.5 . . ?
H17B C17 H17C 109.5 . . ?
C14 C18 H18A 109.5 . . ?
C14 C18 H18B 109.5 . . ?
H18A C18 H18B 109.5 . . ?
C14 C18 H18C 109.5 . . ?
H18A C18 H18C 109.5 . . ?
H18B C18 H18C 109.5 . . ?
C16 C19 H19A 109.5 . . ?
C16 C19 H19B 109.5 . . ?
H19A C19 H19B 109.5 . . ?
C16 C19 H19C 109.5 . . ?
H19A C19 H19C 109.5 . . ?
H19B C19 H19C 109.5 . . ?

loop_
_geom_bond_atom_site_label_1
_geom_bond_atom_site_label_2
_geom_bond_distance
_geom_bond_site_symmetry_2
_geom_bond_publ_flag
Ni1 N1 1.9162(16) . ?
Ni1 N1 1.9162(16) 2_665 ?
Ni1 S2 2.2178(5) 2_665 ?
Ni1 S2 2.2178(5) . ?
Ni1 C1 2.4866(19) 2_665 ?
Ni1 C1 2.4866(19) . ?
P1 O2 1.5719(15) . ?
P1 O1 1.5782(15) . ?
P1 N1 1.6521(16) . ?
P1 S1 1.9447(8) . ?
S2 C1 1.7174(19) . ?
N1 C1 1.344(2) . ?
N2 C1 1.330(3) . ?
N2 C11 1.437(2) . ?
N2 H2 0.871(10) . ?
O1 C2 1.464(2) . ?
O2 C5 1.478(2) . ?
C2 C3 1.389(7) . ?
C2 C4 1.487(3) . ?
C2 C3' 1.622(6) . ?
C2 H2A 1.0000 . ?
C2 H2B 1.0000 . ?
C3 H3A 0.9800 . ?
C3 H3B 0.9800 . ?
C3 H3C 0.9800 . ?
C3' H3'1 0.9800 . ?
C3' H3'2 0.9800 . ?
C3' H3'3 0.9800 . ?
C4 H4A 0.9800 . ?
C4 H4B 0.9800 . ?
C4 H4C 0.9800 . ?
C5 C7 1.502(4) . ?
C5 C6 1.506(4) . ?
C5 H5 1.0000 . ?
C6 H6A 0.9800 . ?
C6 H6B 0.9800 . ?
C6 H6C 0.9800 . ?
C7 H7A 0.9800 . ?
C7 H7B 0.9800 . ?
C7 H7C 0.9800 . ?
C11 C12 1.397(3) . ?
C11 C16 1.398(3) . ?
C12 C13 1.391(3) . ?
C12 C17 1.508(3) . ?
C13 C14 1.386(3) . ?
C13 H13 0.9500 . ?
C14 C15 1.393(3) . ?
C14 C18 1.509(3) . ?
C15 C16 1.387(3) . ?
C15 H15 0.9500 . ?
C16 C19 1.513(3) . ?
C17 H17A 0.9800 . ?
C17 H17B 0.9800 . ?
C17 H17C 0.9800 . ?
C18 H18A 0.9800 . ?
C18 H18B 0.9800 . ?
C18 H18C 0.9800 . ?
C19 H19A 0.9800 . ?
C19 H19B 0.9800 . ?
C19 H19C 0.9800 . ?

loop_
_geom_hbond_atom_site_label_D
_geom_hbond_atom_site_label_H
_geom_hbond_atom_site_label_A
_geom_hbond_distance_DH
_geom_hbond_distance_HA
_geom_hbond_distance_DA
_geom_hbond_angle_DHA
_geom_hbond_site_symmetry_A
N2 H2 S1 0.871(10) 2.399(19) 3.1520(18) 145(3) .

loop_
_geom_torsion_atom_site_label_1
_geom_torsion_atom_site_label_2
_geom_torsion_atom_site_label_3
_geom_torsion_atom_site_label_4
_geom_torsion
_geom_torsion_site_symmetry_1
_geom_torsion_site_symmetry_2
_geom_torsion_site_symmetry_3
_geom_torsion_site_symmetry_4
_geom_torsion_publ_flag
N1 Ni1 S2 C1 2.85(9) . . . . ?
N1 Ni1 S2 C1 -177.15(9) 2_665 . . . ?
C1 Ni1 S2 C1 180.0 2_665 . . . ?
O2 P1 N1 C1 -108.05(18) . . . . ?
O1 P1 N1 C1 146.31(17) . . . . ?
S1 P1 N1 C1 18.8(2) . . . . ?
O2 P1 N1 Ni1 71.89(15) . . . . ?
O1 P1 N1 Ni1 -33.75(15) . . . . ?
S1 P1 N1 Ni1 -161.23(10) . . . . ?
S2 Ni1 N1 C1 176.42(11) 2_665 . . . ?
S2 Ni1 N1 C1 -3.58(11) . . . . ?
S2 Ni1 N1 P1 -3.54(14) 2_665 . . . ?
S2 Ni1 N1 P1 176.46(14) . . . . ?
O2 P1 O1 C2 160.44(16) . . . . ?
N1 P1 O1 C2 -92.55(17) . . . . ?
S1 P1 O1 C2 36.24(17) . . . . ?
O1 P1 O2 C5 -66.23(16) . . . . ?
N1 P1 O2 C5 -175.86(15) . . . . ?
S1 P1 O2 C5 56.87(17) . . . . ?
C11 N2 C1 N1 -170.74(19) . . . . ?
C11 N2 C1 S2 10.8(3) . . . . ?
P1 N1 C1 N2 6.1(3) . . . . ?
Ni1 N1 C1 N2 -173.88(18) . . . . ?
P1 N1 C1 S2 -175.29(11) . . . . ?
Ni1 N1 C1 S2 4.75(14) . . . . ?
P1 N1 C1 Ni1 180.0(2) . . . . ?
Ni1 S2 C1 N2 174.50(18) . . . . ?
Ni1 S2 C1 N1 -4.17(13) . . . . ?
P1 O1 C2 C3 84.6(4) . . . . ?
P1 O1 C2 C4 -136.54(18) . . . . ?
P1 O1 C2 C3' 111.7(3) . . . . ?
P1 O2 C5 C7 130.54(18) . . . . ?
P1 O2 C5 C6 -107.1(3) . . . . ?
C1 N2 C11 C12 -88.4(3) . . . . ?
C1 N2 C11 C16 93.7(2) . . . . ?
C16 C11 C12 C13 1.7(3) . . . . ?
N2 C11 C12 C13 -176.11(18) . . . . ?
C16 C11 C12 C17 -177.9(2) . . . . ?
N2 C11 C12 C17 4.3(3) . . . . ?
C11 C12 C13 C14 -0.6(3) . . . . ?
C17 C12 C13 C14 179.0(2) . . . . ?
C12 C13 C14 C15 -1.2(3) . . . . ?
C12 C13 C14 C18 177.3(2) . . . . ?
C13 C14 C15 C16 2.0(4) . . . . ?
C18 C14 C15 C16 -176.5(2) . . . . ?
C14 C15 C16 C11 -0.9(4) . . . . ?
C14 C15 C16 C19 178.8(2) . . . . ?
C12 C11 C16 C15 -1.0(3) . . . . ?
N2 C11 C16 C15 176.9(2) . . . . ?
C12 C11 C16 C19 179.3(2) . . . . ?
N2 C11 C16 C19 -2.8(3) . . . . ?
